data_7005744
loop_
_publ_author_name
'Davies, Robert P.'
'Less, Robert J.'
'Lickiss, Paul D.'
'White, Andrew J. P.'

_publ_section_title
;
 Framework materials assembled from magnesium carboxylate building
 units.
;
_journal_issue 24
_journal_name_full 'Dalton transactions (Cambridge, England : 2003)'
_journal_page_first 2528
_journal_page_last 2535
_journal_paper_doi 10.1039/b705028c
_journal_year 2007
_chemical_formula_moiety 'C29 H30 Mg1.50 N2 O8'
_chemical_formula_sum 'C29 H30 Mg1.5 N2 O8'
_chemical_formula_weight 571.02
_chemical_name_systematic
;
?
;
_space_group_IT_number 14
_symmetry_cell_setting monoclinic
_symmetry_space_group_name_Hall '-P 2ybc'
_symmetry_space_group_name_H-M 'P 1 21/c 1'
_atom_sites_solution_hydrogens geom
_atom_sites_solution_primary direct
_atom_sites_solution_secondary difmap
_audit_creation_method SHELXL-97
_cell_angle_alpha 90.00
_cell_angle_beta 113.960(10)
_cell_angle_gamma 90.00
_cell_formula_units_Z 4
_cell_length_a 13.7835(12)
_cell_length_b 18.384(2)
_cell_length_c 12.1948(15)
_cell_measurement_reflns_used 25932
_cell_measurement_temperature 173(2)
_cell_measurement_theta_max 31.8695
_cell_measurement_theta_min 3.6959
_cell_volume 2823.8(6)
_computing_cell_refinement 'CrysAlis RED, Oxford Diffraction Ltd'
_computing_data_collection 'CrysAlis CCD, Oxford Diffraction Ltd'
_computing_data_reduction 'CrysAlis RED, Oxford Diffraction Ltd'
_computing_molecular_graphics 'Bruker SHELXTL'
_computing_publication_material 'Bruker SHELXTL'
_computing_structure_refinement 'SHELXL-97 (Sheldrick, 1997)'
_computing_structure_solution 'SHELXS-97 (Sheldrick, 1990)'
_diffrn_ambient_temperature 173(2)
_diffrn_detector_area_resol_mean 15.9863
_diffrn_measured_fraction_theta_full 0.932
_diffrn_measured_fraction_theta_max 0.932
_diffrn_measurement_device_type 'OD Xcalibur 3'
_diffrn_measurement_method 'omega scans'
_diffrn_radiation_monochromator graphite
_diffrn_radiation_source 'Enhance (Mo) X-ray Source'
_diffrn_radiation_type MoK\a
_diffrn_radiation_wavelength 0.71073
_diffrn_reflns_av_R_equivalents 0.0278
_diffrn_reflns_av_sigmaI/netI 0.0214
_diffrn_reflns_limit_h_max 19
_diffrn_reflns_limit_h_min -19
_diffrn_reflns_limit_k_max 25
_diffrn_reflns_limit_k_min -27
_diffrn_reflns_limit_l_max 17
_diffrn_reflns_limit_l_min -17
_diffrn_reflns_number 45916
_diffrn_reflns_theta_full 31.94
_diffrn_reflns_theta_max 31.94
_diffrn_reflns_theta_min 3.70
_exptl_absorpt_coefficient_mu 0.127
_exptl_absorpt_correction_T_max 1.08008
_exptl_absorpt_correction_T_min 0.93321
_exptl_absorpt_correction_type multi-scan
_exptl_absorpt_process_details
;
CrysAlis RED, Oxford Diffraction Ltd.,
Version 1.171.30.2 (release 11-05-2006 CrysAlis171 .NET)
(compiled May 11 2006,17:41:17)
Empirical absorption correction using spherical harmonics,
implemented in SCALE3 ABSPACK scaling algorithm.
;
_exptl_crystal_colour Colourless
_exptl_crystal_density_diffrn 1.343
_exptl_crystal_density_method 'not measured'
_exptl_crystal_description prisms
_exptl_crystal_F_000 1200
_exptl_crystal_size_max 0.18
_exptl_crystal_size_mid 0.17
_exptl_crystal_size_min 0.11
_refine_diff_density_max 0.863
_refine_diff_density_min -0.248
_refine_diff_density_rms 0.059
_refine_ls_extinction_method none
_refine_ls_goodness_of_fit_ref 1.084
_refine_ls_hydrogen_treatment constr
_refine_ls_matrix_type full
_refine_ls_number_parameters 373
_refine_ls_number_reflns 9104
_refine_ls_number_restraints 0
_refine_ls_restrained_S_all 1.084
_refine_ls_R_factor_all 0.0551
_refine_ls_R_factor_gt 0.0416
_refine_ls_shift/su_max 0.001
_refine_ls_shift/su_mean 0.000
_refine_ls_structure_factor_coef Fsqd
_refine_ls_weighting_details 'calc w=1/[\s^2^(Fo^2^)+(0.0736P)^2^+0.4320P] where P=(Fo^2^+2Fc^2^)/3'
_refine_ls_weighting_scheme calc
_refine_ls_wR_factor_gt 0.1178
_refine_ls_wR_factor_ref 0.1237
_reflns_number_gt 7243
_reflns_number_total 9104
_reflns_threshold_expression >2sigma(I)
_cod_data_source_file b705028c.txt
_cod_data_source_block Compound_3
_cod_depositor_comments
;
The following automatic conversions were performed:
'_symmetry_cell_setting' value 'Monoclinic' changed to 'monoclinic'
according to '/home/saulius/struct/CIF-dictionaries/cif_core.dic'
dictionary named 'cif_core.dic' version 2.4.1 from 2010-06-29.

Automatic conversion script
Id: cif_fix_enum 1527 2010-12-29 10:47:43Z saulius 
;
_cod_original_cell_volume 2823.8(5)
_cod_original_sg_symbol_H-M P2(1)/c
_cod_original_formula_sum 'C29 H30 Mg1.50 N2 O8'
_cod_database_code 7005744

loop_
_symmetry_equiv_pos_as_xyz
'x, y, z'
'-x, y+1/2, -z+1/2'
'-x, -y, -z'
'x, -y-1/2, z-1/2'

loop_
_atom_site_label
_atom_site_type_symbol
_atom_site_fract_x
_atom_site_fract_y
_atom_site_fract_z
_atom_site_U_iso_or_equiv
_atom_site_adp_type
_atom_site_occupancy
_atom_site_symmetry_multiplicity
_atom_site_calc_flag
_atom_site_refinement_flags
_atom_site_disorder_assembly
_atom_site_disorder_group
Mg1 Mg 0.08417(3) 0.47928(2) 0.31993(3) 0.01624(9) Uani 1 1 d . . .
Mg2 Mg 0.0000 0.5000 0.0000 0.01279(10) Uani 1 2 d S . .
C1 C 0.18146(8) 0.39851(6) 0.17301(10) 0.01724(19) Uani 1 1 d . . .
O2 O 0.12306(6) 0.42316(4) 0.07155(7) 0.02048(16) Uani 1 1 d . . .
O3 O 0.17378(7) 0.41155(6) 0.27040(8) 0.0301(2) Uani 1 1 d . . .
C4 C 0.27246(8) 0.34881(6) 0.18299(10) 0.01738(19) Uani 1 1 d . . .
C5 C 0.31847(9) 0.30319(6) 0.28203(11) 0.0221(2) Uani 1 1 d . . .
H5A H 0.2902 0.3015 0.3412 0.027 Uiso 1 1 calc R . .
C6 C 0.40563(9) 0.25995(6) 0.29503(10) 0.0224(2) Uani 1 1 d . . .
H6A H 0.4348 0.2281 0.3619 0.027 Uiso 1 1 calc R . .
C7 C 0.45070(8) 0.26286(6) 0.21105(10) 0.0183(2) Uani 1 1 d . . .
C8 C 0.40288(9) 0.30759(6) 0.11070(10) 0.0208(2) Uani 1 1 d . . .
H8A H 0.4312 0.3095 0.0515 0.025 Uiso 1 1 calc R . .
C9 C 0.31396(8) 0.34948(6) 0.09634(10) 0.0201(2) Uani 1 1 d . . .
H9A H 0.2815 0.3787 0.0267 0.024 Uiso 1 1 calc R . .
C10 C 0.55003(8) 0.22229(6) 0.23149(10) 0.0186(2) Uani 1 1 d . . .
C11 C 0.63186(9) 0.21829(6) 0.34708(10) 0.0221(2) Uani 1 1 d . . .
H11A H 0.6239 0.2422 0.4120 0.026 Uiso 1 1 calc R . .
C12 C 0.72466(9) 0.17965(6) 0.36765(10) 0.0209(2) Uani 1 1 d . . .
H12A H 0.7795 0.1780 0.4462 0.025 Uiso 1 1 calc R . .
C13 C 0.73787(8) 0.14352(6) 0.27437(10) 0.01787(19) Uani 1 1 d . . .
C14 C 0.65820(9) 0.14899(7) 0.15888(10) 0.0235(2) Uani 1 1 d . . .
H14A H 0.6670 0.1257 0.0940 0.028 Uiso 1 1 calc R . .
C15 C 0.56574(9) 0.18823(7) 0.13758(10) 0.0238(2) Uani 1 1 d . . .
H15A H 0.5127 0.1919 0.0581 0.029 Uiso 1 1 calc R . .
C16 C 0.83335(8) 0.09505(6) 0.29804(10) 0.01747(19) Uani 1 1 d . . .
O17 O 0.89379(6) 0.08269(4) 0.40582(7) 0.01899(16) Uani 1 1 d . . .
O18 O 0.84249(7) 0.07000(5) 0.20689(8) 0.02670(19) Uani 1 1 d . . .
C21 C -0.09949(8) 0.51341(5) 0.19665(10) 0.01568(18) Uani 1 1 d . . .
O22 O -0.05575(6) 0.53586(4) 0.30246(7) 0.01997(16) Uani 1 1 d . . .
O23 O -0.04500(6) 0.48553(4) 0.14371(7) 0.01575(14) Uani 1 1 d . . .
C24 C -0.21764(8) 0.51334(6) 0.13513(10) 0.01656(19) Uani 1 1 d . . .
C25 C -0.26779(9) 0.47128(7) 0.03332(12) 0.0248(2) Uani 1 1 d . . .
H25A H -0.2267 0.4458 -0.0006 0.030 Uiso 1 1 calc R . .
C26 C -0.37797(9) 0.46616(7) -0.01951(12) 0.0283(3) Uani 1 1 d . . .
H26A H -0.4111 0.4368 -0.0889 0.034 Uiso 1 1 calc R . .
C27 C -0.44105(8) 0.50348(6) 0.02752(10) 0.0192(2) Uani 1 1 d . . .
C28 C -0.38910(8) 0.54783(7) 0.12751(11) 0.0220(2) Uani 1 1 d . . .
H28A H -0.4300 0.5758 0.1588 0.026 Uiso 1 1 calc R . .
C29 C -0.27893(8) 0.55198(6) 0.18212(10) 0.0209(2) Uani 1 1 d . . .
H29A H -0.2454 0.5812 0.2516 0.025 Uiso 1 1 calc R . .
O30 O 0.01168(7) 0.38751(5) 0.35080(8) 0.02678(19) Uani 1 1 d . . .
C30 C 0.04756(11) 0.32462(7) 0.37958(13) 0.0293(3) Uani 1 1 d . . .
C31 C 0.12562(16) 0.30910(10) 0.50642(15) 0.0522(5) Uani 1 1 d . . .
H31A H 0.1964 0.3015 0.5076 0.078 Uiso 1 1 calc R . .
H31B H 0.1035 0.2653 0.5360 0.078 Uiso 1 1 calc R . .
H31C H 0.1276 0.3505 0.5580 0.078 Uiso 1 1 calc R . .
N32 N 0.01780(11) 0.27060(6) 0.30099(12) 0.0366(3) Uani 1 1 d . . .
C33 C -0.05680(17) 0.28678(10) 0.17838(16) 0.0564(5) Uani 1 1 d . . .
H33A H -0.1002 0.3289 0.1788 0.085 Uiso 1 1 calc R . .
H33B H -0.1029 0.2446 0.1449 0.085 Uiso 1 1 calc R . .
H33C H -0.0174 0.2977 0.1292 0.085 Uiso 1 1 calc R . .
C34 C 0.06259(15) 0.19702(8) 0.32697(18) 0.0472(4) Uani 1 1 d . . .
H34A H 0.1342 0.1972 0.3284 0.071 Uiso 1 1 calc R . .
H34B H 0.0175 0.1635 0.2646 0.071 Uiso 1 1 calc R . .
H34C H 0.0660 0.1812 0.4052 0.071 Uiso 1 1 calc R . .
O40 O 0.18527(7) 0.48449(5) 0.49386(8) 0.02790(19) Uani 1 1 d . . .
C40 C 0.24530(11) 0.53297(7) 0.55658(12) 0.0293(3) Uani 1 1 d . . .
C41 C 0.20041(17) 0.60027(9) 0.5888(2) 0.0530(5) Uani 1 1 d . . .
H41A H 0.1230 0.5958 0.5586 0.080 Uiso 1 1 calc R . .
H41B H 0.2184 0.6429 0.5526 0.080 Uiso 1 1 calc R . .
H41C H 0.2305 0.6059 0.6762 0.080 Uiso 1 1 calc R . .
N42 N 0.34968(10) 0.52526(7) 0.59631(12) 0.0375(3) Uani 1 1 d . . .
C43 C 0.38919(15) 0.45983(11) 0.5604(2) 0.0569(5) Uani 1 1 d . . .
H43A H 0.3726 0.4172 0.5979 0.085 Uiso 1 1 calc R . .
H43B H 0.4663 0.4636 0.5863 0.085 Uiso 1 1 calc R . .
H43C H 0.3553 0.4548 0.4729 0.085 Uiso 1 1 calc R . .
C44 C 0.42666(15) 0.57675(11) 0.67589(17) 0.0569(5) Uani 1 1 d . . .
H44A H 0.4623 0.6020 0.6318 0.085 Uiso 1 1 calc R . .
H44B H 0.4794 0.5505 0.7440 0.085 Uiso 1 1 calc R . .
H44C H 0.3900 0.6124 0.7053 0.085 Uiso 1 1 calc R . .

loop_
_atom_site_aniso_label
_atom_site_aniso_U_11
_atom_site_aniso_U_22
_atom_site_aniso_U_33
_atom_site_aniso_U_23
_atom_site_aniso_U_13
_atom_site_aniso_U_12
Mg1 0.01017(16) 0.01983(18) 0.01820(18) 0.00124(13) 0.00524(13) 0.00111(12)
Mg2 0.00700(19) 0.0141(2) 0.0161(2) -0.00030(16) 0.00342(17) -0.00005(15)
C1 0.0108(4) 0.0178(4) 0.0226(5) -0.0002(4) 0.0063(4) 0.0031(3)
O2 0.0145(3) 0.0222(4) 0.0224(4) 0.0019(3) 0.0050(3) 0.0071(3)
O3 0.0237(4) 0.0435(5) 0.0235(4) 0.0023(4) 0.0102(3) 0.0173(4)
C4 0.0122(4) 0.0186(5) 0.0200(5) 0.0001(4) 0.0052(4) 0.0041(3)
C5 0.0196(5) 0.0259(5) 0.0241(5) 0.0046(4) 0.0122(4) 0.0076(4)
C6 0.0210(5) 0.0251(5) 0.0216(5) 0.0074(4) 0.0092(4) 0.0103(4)
C7 0.0145(4) 0.0191(5) 0.0197(5) 0.0000(4) 0.0054(4) 0.0058(4)
C8 0.0183(5) 0.0265(5) 0.0186(5) 0.0032(4) 0.0086(4) 0.0088(4)
C9 0.0179(5) 0.0228(5) 0.0187(5) 0.0039(4) 0.0064(4) 0.0085(4)
C10 0.0146(4) 0.0197(5) 0.0199(5) 0.0015(4) 0.0054(4) 0.0066(4)
C11 0.0195(5) 0.0255(5) 0.0190(5) -0.0015(4) 0.0056(4) 0.0091(4)
C12 0.0169(5) 0.0233(5) 0.0178(5) -0.0005(4) 0.0022(4) 0.0068(4)
C13 0.0136(4) 0.0186(5) 0.0201(5) 0.0014(4) 0.0055(4) 0.0054(4)
C14 0.0193(5) 0.0313(6) 0.0183(5) -0.0010(4) 0.0058(4) 0.0118(4)
C15 0.0179(5) 0.0311(6) 0.0184(5) 0.0000(4) 0.0033(4) 0.0114(4)
C16 0.0122(4) 0.0179(4) 0.0216(5) 0.0013(4) 0.0061(4) 0.0043(3)
O17 0.0137(3) 0.0206(4) 0.0205(4) 0.0029(3) 0.0048(3) 0.0061(3)
O18 0.0202(4) 0.0363(5) 0.0219(4) -0.0010(3) 0.0068(3) 0.0137(3)
C21 0.0104(4) 0.0145(4) 0.0214(5) 0.0022(3) 0.0057(4) 0.0009(3)
O22 0.0133(3) 0.0228(4) 0.0218(4) -0.0025(3) 0.0051(3) 0.0016(3)
O23 0.0088(3) 0.0196(3) 0.0191(4) 0.0009(3) 0.0059(3) 0.0006(2)
C24 0.0092(4) 0.0193(5) 0.0210(5) 0.0020(4) 0.0060(4) 0.0003(3)
C25 0.0108(4) 0.0310(6) 0.0325(6) -0.0106(5) 0.0089(4) -0.0004(4)
C26 0.0112(4) 0.0386(7) 0.0333(6) -0.0156(5) 0.0073(4) -0.0020(4)
C27 0.0096(4) 0.0233(5) 0.0245(5) -0.0014(4) 0.0067(4) 0.0003(4)
C28 0.0115(4) 0.0296(6) 0.0252(5) -0.0045(4) 0.0079(4) 0.0020(4)
C29 0.0123(4) 0.0283(5) 0.0211(5) -0.0033(4) 0.0058(4) 0.0003(4)
O30 0.0256(4) 0.0196(4) 0.0346(5) 0.0042(3) 0.0117(4) 0.0006(3)
C30 0.0282(6) 0.0245(6) 0.0352(7) 0.0055(5) 0.0130(5) -0.0011(5)
C31 0.0604(11) 0.0422(9) 0.0353(8) 0.0087(7) 0.0000(8) 0.0059(8)
N32 0.0389(6) 0.0225(5) 0.0411(7) 0.0024(5) 0.0088(5) 0.0011(5)
C33 0.0653(12) 0.0446(9) 0.0366(8) -0.0039(7) -0.0027(8) 0.0026(8)
C34 0.0487(9) 0.0189(6) 0.0696(11) 0.0024(6) 0.0196(8) 0.0022(6)
O40 0.0244(4) 0.0350(5) 0.0198(4) 0.0024(3) 0.0043(3) -0.0061(3)
C40 0.0304(6) 0.0339(6) 0.0232(6) 0.0044(5) 0.0106(5) -0.0040(5)
C41 0.0623(11) 0.0370(8) 0.0763(13) -0.0043(8) 0.0451(11) 0.0029(8)
N42 0.0286(6) 0.0403(7) 0.0353(6) 0.0011(5) 0.0043(5) -0.0069(5)
C43 0.0390(9) 0.0543(11) 0.0811(14) 0.0001(10) 0.0281(10) 0.0099(8)
C44 0.0440(9) 0.0554(11) 0.0481(10) 0.0042(8) -0.0051(8) -0.0265(8)

loop_
_atom_type_symbol
_atom_type_description
_atom_type_scat_dispersion_real
_atom_type_scat_dispersion_imag
_atom_type_scat_source
C C 0.0033 0.0016 'International Tables Vol C Tables 4.2.6.8 and 6.1.1.4'
H H 0.0000 0.0000 'International Tables Vol C Tables 4.2.6.8 and 6.1.1.4'
N N 0.0061 0.0033 'International Tables Vol C Tables 4.2.6.8 and 6.1.1.4'
O O 0.0106 0.0060 'International Tables Vol C Tables 4.2.6.8 and 6.1.1.4'
Mg Mg 0.0486 0.0363 'International Tables Vol C Tables 4.2.6.8 and 6.1.1.4'

loop_
_geom_angle_atom_site_label_1
_geom_angle_atom_site_label_2
_geom_angle_atom_site_label_3
_geom_angle
_geom_angle_site_symmetry_1
_geom_angle_site_symmetry_3
_geom_angle_publ_flag
O3 Mg1 O40 95.69(4) . . ?
O3 Mg1 O18 93.05(4) . 2_655 ?
O40 Mg1 O18 87.36(4) . 2_655 ?
O3 Mg1 O30 87.17(4) . . ?
O40 Mg1 O30 91.48(4) . . ?
O18 Mg1 O30 178.84(4) 2_655 . ?
O3 Mg1 O22 156.35(4) . . ?
O40 Mg1 O22 107.12(4) . . ?
O18 Mg1 O22 94.15(4) 2_655 . ?
O30 Mg1 O22 86.09(4) . . ?
O3 Mg1 O23 95.30(4) . . ?
O40 Mg1 O23 168.93(4) . . ?
O18 Mg1 O23 93.36(3) 2_655 . ?
O30 Mg1 O23 87.75(3) . . ?
O22 Mg1 O23 61.81(3) . . ?
O3 Mg1 C21 125.67(4) . . ?
O40 Mg1 C21 137.50(4) . . ?
O18 Mg1 C21 98.52(4) 2_655 . ?
O30 Mg1 C21 82.26(4) . . ?
O22 Mg1 C21 30.81(3) . . ?
O23 Mg1 C21 31.50(3) . . ?
O3 Mg1 Mg2 73.02(3) . . ?
O40 Mg1 Mg2 156.21(3) . . ?
O18 Mg1 Mg2 72.77(3) 2_655 . ?
O30 Mg1 Mg2 108.37(3) . . ?
O22 Mg1 Mg2 87.69(3) . . ?
O23 Mg1 Mg2 31.63(2) . . ?
C21 Mg1 Mg2 60.67(3) . . ?
O17 Mg2 O17 180.0 4_465 2_655 ?
O17 Mg2 O23 89.32(3) 4_465 . ?
O17 Mg2 O23 90.68(3) 2_655 . ?
O17 Mg2 O23 90.68(3) 4_465 3_565 ?
O17 Mg2 O23 89.32(3) 2_655 3_565 ?
O23 Mg2 O23 180.00(4) . 3_565 ?
O17 Mg2 O2 89.64(3) 4_465 3_565 ?
O17 Mg2 O2 90.36(3) 2_655 3_565 ?
O23 Mg2 O2 88.26(3) . 3_565 ?
O23 Mg2 O2 91.74(3) 3_565 3_565 ?
O17 Mg2 O2 90.36(3) 4_465 . ?
O17 Mg2 O2 89.64(3) 2_655 . ?
O23 Mg2 O2 91.74(3) . . ?
O23 Mg2 O2 88.26(3) 3_565 . ?
O2 Mg2 O2 180.00(3) 3_565 . ?
O17 Mg2 Mg1 68.81(2) 4_465 3_565 ?
O17 Mg2 Mg1 111.19(2) 2_655 3_565 ?
O23 Mg2 Mg1 147.24(2) . 3_565 ?
O23 Mg2 Mg1 32.76(2) 3_565 3_565 ?
O2 Mg2 Mg1 68.29(2) 3_565 3_565 ?
O2 Mg2 Mg1 111.71(2) . 3_565 ?
O17 Mg2 Mg1 111.19(2) 4_465 . ?
O17 Mg2 Mg1 68.81(2) 2_655 . ?
O23 Mg2 Mg1 32.76(2) . . ?
O23 Mg2 Mg1 147.24(2) 3_565 . ?
O2 Mg2 Mg1 111.71(2) 3_565 . ?
O2 Mg2 Mg1 68.29(2) . . ?
Mg1 Mg2 Mg1 180.0 3_565 . ?
O2 C1 O3 126.59(10) . . ?
O2 C1 C4 118.37(9) . . ?
O3 C1 C4 115.04(9) . . ?
C1 O2 Mg2 137.48(7) . . ?
C1 O3 Mg1 134.35(8) . . ?
C9 C4 C5 118.75(9) . . ?
C9 C4 C1 121.04(9) . . ?
C5 C4 C1 120.18(10) . . ?
C4 C5 C6 120.61(10) . . ?
C5 C6 C7 120.89(10) . . ?
C8 C7 C6 118.17(9) . . ?
C8 C7 C10 121.07(10) . . ?
C6 C7 C10 120.68(10) . . ?
C9 C8 C7 120.79(10) . . ?
C4 C9 C8 120.69(10) . . ?
C15 C10 C11 118.07(9) . . ?
C15 C10 C7 121.70(10) . . ?
C11 C10 C7 120.23(10) . . ?
C12 C11 C10 120.76(10) . . ?
C13 C12 C11 120.75(10) . . ?
C12 C13 C14 118.72(9) . . ?
C12 C13 C16 121.08(9) . . ?
C14 C13 C16 120.08(10) . . ?
C15 C14 C13 120.73(10) . . ?
C14 C15 C10 120.90(10) . . ?
O18 C16 O17 126.61(9) . . ?
O18 C16 C13 115.98(9) . . ?
O17 C16 C13 117.39(9) . . ?
C16 O17 Mg2 136.12(7) . 2_645 ?
C16 O18 Mg1 132.42(8) . 2_645 ?
O22 C21 O23 121.10(9) . . ?
O22 C21 C24 119.30(9) . . ?
O23 C21 C24 119.39(9) . . ?
O22 C21 Mg1 60.36(5) . . ?
O23 C21 Mg1 62.22(5) . . ?
C24 C21 Mg1 163.02(7) . . ?
C21 O22 Mg1 88.83(6) . . ?
C21 O23 Mg2 143.43(7) . . ?
C21 O23 Mg1 86.28(6) . . ?
Mg2 O23 Mg1 115.61(3) . . ?
C25 C24 C29 119.21(10) . . ?
C25 C24 C21 119.79(9) . . ?
C29 C24 C21 120.91(10) . . ?
C24 C25 C26 120.41(10) . . ?
C25 C26 C27 121.32(11) . . ?
C28 C27 C26 117.36(10) . . ?
C28 C27 C27 121.43(12) . 3_465 ?
C26 C27 C27 121.21(13) . 3_465 ?
C29 C28 C27 121.50(10) . . ?
C28 C29 C24 120.12(10) . . ?
C30 O30 Mg1 129.72(9) . . ?
O30 C30 N32 121.29(13) . . ?
O30 C30 C31 119.89(13) . . ?
N32 C30 C31 118.82(13) . . ?
C30 N32 C33 118.07(12) . . ?
C30 N32 C34 123.76(13) . . ?
C33 N32 C34 117.94(14) . . ?
C40 O40 Mg1 133.21(9) . . ?
O40 C40 N42 119.98(13) . . ?
O40 C40 C41 120.51(14) . . ?
N42 C40 C41 119.51(14) . . ?
C40 N42 C44 124.19(15) . . ?
C40 N42 C43 117.41(13) . . ?
C44 N42 C43 118.38(15) . . ?

loop_
_geom_bond_atom_site_label_1
_geom_bond_atom_site_label_2
_geom_bond_distance
_geom_bond_site_symmetry_2
_geom_bond_publ_flag
Mg1 O3 2.0117(9) . ?
Mg1 O40 2.0122(10) . ?
Mg1 O18 2.0442(9) 2_655 ?
Mg1 O30 2.0717(9) . ?
Mg1 O22 2.1243(8) . ?
Mg1 O23 2.1664(9) . ?
Mg1 C21 2.4435(11) . ?
Mg1 Mg2 3.6106(6) . ?
Mg2 O17 2.0994(7) 4_465 ?
Mg2 O17 2.0994(8) 2_655 ?
Mg2 O23 2.0999(8) . ?
Mg2 O23 2.0999(8) 3_565 ?
Mg2 O2 2.1052(8) 3_565 ?
Mg2 O2 2.1053(8) . ?
Mg2 Mg1 3.6106(6) 3_565 ?
C1 O2 1.2551(13) . ?
C1 O3 1.2575(14) . ?
C1 C4 1.5162(14) . ?
C4 C9 1.3910(15) . ?
C4 C5 1.3936(15) . ?
C5 C6 1.3948(15) . ?
C6 C7 1.3980(16) . ?
C7 C8 1.3976(15) . ?
C7 C10 1.4885(14) . ?
C8 C9 1.3970(14) . ?
C10 C15 1.3971(16) . ?
C10 C11 1.4047(15) . ?
C11 C12 1.3939(15) . ?
C12 C13 1.3916(15) . ?
C13 C14 1.3941(15) . ?
C13 C16 1.5169(14) . ?
C14 C15 1.3940(15) . ?
C16 O18 1.2559(13) . ?
C16 O17 1.2585(13) . ?
O17 Mg2 2.0994(7) 2_645 ?
O18 Mg1 2.0442(9) 2_645 ?
C21 O22 1.2517(14) . ?
C21 O23 1.2796(13) . ?
C21 C24 1.4909(14) . ?
C24 C25 1.3857(16) . ?
C24 C29 1.3927(15) . ?
C25 C26 1.3913(15) . ?
C26 C27 1.4002(15) . ?
C27 C28 1.3982(16) . ?
C27 C27 1.491(2) 3_465 ?
C28 C29 1.3906(14) . ?
O30 C30 1.2504(15) . ?
C30 N32 1.3243(18) . ?
C30 C31 1.510(2) . ?
N32 C33 1.460(2) . ?
N32 C34 1.4670(18) . ?
O40 C40 1.2450(16) . ?
C40 N42 1.3262(18) . ?
C40 C41 1.505(2) . ?
N42 C44 1.459(2) . ?
N42 C43 1.459(2) . ?
